data_4316866
loop_
_publ_author_name
'Wesley A. Hoffert'
'Anthony K. Rapp\'e'
'Matthew P. Shores'

_publ_contact_author_address
;Colorado State University 
1872 Campus Delivery
Fort Collins, CO
80523
;
_publ_contact_author_email shores@lamar.colostate.edu
_publ_contact_author_name 'Matthew P. Shores'
_publ_section_title
;
 Unusual Electronic Effects Imparted by Bridging Dinitrogen: an
 Experimental and Theoretical Investigation
;
_journal_name_full 'Inorganic Chemistry'
_journal_page_first 9497
_journal_page_last 9507
_journal_paper_doi 10.1021/ic101528d
_journal_volume 49
_journal_year 2010
_chemical_formula_sum 'C78 H118 B Cr2 F24 N2 P8 Si2'
_chemical_formula_weight 1958.49
_chemical_name_common 'compound 3(RT) in text '
_space_group_IT_number 14
_symmetry_cell_setting monoclinic
_symmetry_space_group_name_Hall '-P 2ybc'
_symmetry_space_group_name_H-M 'P 1 21/c 1'
_atom_sites_solution_hydrogens geom
_atom_sites_solution_primary direct
_atom_sites_solution_secondary difmap
_cell_angle_alpha 90.00
_cell_angle_beta 96.848(2)
_cell_angle_gamma 90.00
_cell_formula_units_Z 4
_cell_length_a 14.6116(6)
_cell_length_b 30.4203(13)
_cell_length_c 24.9312(10)
_cell_measurement_reflns_used 7358
_cell_measurement_temperature 296(2)
_cell_measurement_theta_max 21.67
_cell_measurement_theta_min 2.43
_cell_volume 11002.6(8)
_computing_cell_refinement 'Bruker SAINT'
_computing_data_collection 'Bruker APEX2'
_computing_data_reduction 'Bruker SAINT'
_computing_molecular_graphics 'Bruker SHELXTL'
_computing_publication_material 'Bruker SHELXTL'
_computing_structure_refinement 'SHELXL-97 (Sheldrick, 2008)'
_computing_structure_solution 'SHELXS-97 (Sheldrick, 2008)'
_diffrn_ambient_temperature 296(2)
_diffrn_measured_fraction_theta_full 0.998
_diffrn_measured_fraction_theta_max 0.998
_diffrn_measurement_device_type 'Bruker APEX-II CCD'
_diffrn_measurement_method '\f and \w scans'
_diffrn_radiation_monochromator graphite
_diffrn_radiation_source 'fine-focus sealed tube'
_diffrn_radiation_type MoK\a
_diffrn_radiation_wavelength 0.71073
_diffrn_reflns_av_R_equivalents 0.0599
_diffrn_reflns_av_sigmaI/netI 0.0776
_diffrn_reflns_limit_h_max 19
_diffrn_reflns_limit_h_min -19
_diffrn_reflns_limit_k_max 40
_diffrn_reflns_limit_k_min -35
_diffrn_reflns_limit_l_max 33
_diffrn_reflns_limit_l_min -33
_diffrn_reflns_number 197210
_diffrn_reflns_theta_full 28.35
_diffrn_reflns_theta_max 28.35
_diffrn_reflns_theta_min 1.06
_exptl_absorpt_coefficient_mu 0.411
_exptl_absorpt_correction_T_max 0.9600
_exptl_absorpt_correction_T_min 0.8762
_exptl_absorpt_correction_type multi-scan
_exptl_absorpt_process_details 'SADABS, Bruker(2000)'
_exptl_crystal_colour green
_exptl_crystal_density_diffrn 1.182
_exptl_crystal_density_method 'not measured'
_exptl_crystal_description parallelepiped
_exptl_crystal_F_000 4068
_exptl_crystal_size_max 0.33
_exptl_crystal_size_mid 0.18
_exptl_crystal_size_min 0.10
_refine_diff_density_max 0.680
_refine_diff_density_min -0.571
_refine_diff_density_rms 0.088
_refine_ls_extinction_method none
_refine_ls_goodness_of_fit_ref 1.066
_refine_ls_hydrogen_treatment constr
_refine_ls_matrix_type full
_refine_ls_number_parameters 1237
_refine_ls_number_reflns 27459
_refine_ls_number_restraints 2
_refine_ls_restrained_S_all 1.068
_refine_ls_R_factor_all 0.1610
_refine_ls_R_factor_gt 0.0765
_refine_ls_shift/su_max 0.073
_refine_ls_shift/su_mean 0.005
_refine_ls_structure_factor_coef Fsqd
_refine_ls_weighting_details 'calc w=1/[\s^2^(Fo^2^)+(0.1000P)^2^+0.0000P] where P=(Fo^2^+2Fc^2^)/3'
_refine_ls_weighting_scheme calc
_refine_ls_wR_factor_gt 0.1959
_refine_ls_wR_factor_ref 0.2197
_reflns_number_gt 11736
_reflns_number_total 27459
_reflns_threshold_expression >2sigma(I)
_cod_data_source_file ic101528d_si_002_4.cif
_cod_data_source_block 3(RT)
_cod_database_code 4316866

loop_
_symmetry_equiv_pos_as_xyz
'x, y, z'
'-x, y+1/2, -z+1/2'
'-x, -y, -z'
'x, -y-1/2, z-1/2'

loop_
_atom_site_label
_atom_site_type_symbol
_atom_site_fract_x
_atom_site_fract_y
_atom_site_fract_z
_atom_site_U_iso_or_equiv
_atom_site_adp_type
_atom_site_occupancy
_atom_site_symmetry_multiplicity
_atom_site_calc_flag
_atom_site_refinement_flags
_atom_site_disorder_assembly
_atom_site_disorder_group
B1 B 0.6950(3) 0.83358(15) 0.45533(16) 0.0578(11) Uani 1 1 d . . .
Cr1 Cr 0.29606(4) 0.713446(17) 0.65654(2) 0.04879(16) Uani 1 1 d . I .
Cr2 Cr 0.18036(4) 0.854144(17) 0.72052(2) 0.04896(16) Uani 1 1 d . . .
P1 P 0.42199(8) 0.71005(4) 0.72470(4) 0.0736(3) Uani 1 1 d . . .
P2 P 0.40972(8) 0.74026(4) 0.60468(5) 0.0752(3) Uani 1 1 d . . .
P3 P 0.17841(8) 0.70338(4) 0.58446(5) 0.0778(3) Uani 1 1 d . . .
P4 P 0.19896(8) 0.66979(4) 0.70285(5) 0.0780(3) Uani 1 1 d . . .
P5 P 0.19147(8) 0.83889(4) 0.81568(4) 0.0748(3) Uani 1 1 d . . .
P6 P 0.32746(7) 0.88690(3) 0.74358(5) 0.0707(3) Uani 1 1 d . . .
P7 P 0.15378(10) 0.88381(4) 0.63177(4) 0.0890(4) Uani 1 1 d . . .
P8 P 0.02016(7) 0.83678(4) 0.70602(5) 0.0760(3) Uani 1 1 d . . .
Si1 Si 0.40607(13) 0.56549(5) 0.59419(6) 0.1070(5) Uani 1 1 d . . .
Si2 Si 0.06524(10) 1.00553(4) 0.76770(7) 0.1018(5) Uani 1 1 d . . .
N1 N 0.25250(17) 0.76764(9) 0.68062(10) 0.0431(6) Uani 1 1 d . . .
N2 N 0.22505(17) 0.80027(9) 0.69713(10) 0.0430(6) Uani 1 1 d . . .
C1 C 0.3398(2) 0.65385(12) 0.63126(14) 0.0567(9) Uani 1 1 d . . .
C2 C 0.3659(3) 0.61796(14) 0.61668(15) 0.0709(11) Uani 1 1 d . I .
C3 C 0.1339(3) 0.91416(13) 0.74139(14) 0.0588(9) Uani 1 1 d . . .
C4 C 0.1066(3) 0.95045(14) 0.75264(16) 0.0708(11) Uani 1 1 d . . .
C5 C 0.0982(4) 0.6604(2) 0.6032(3) 0.149(3) Uani 1 1 d . . .
H5A H 0.0346 0.6698 0.5902 0.179 Uiso 1 1 calc R . .
H5B H 0.1103 0.6331 0.5835 0.179 Uiso 1 1 calc R . .
C6 C 0.1015(7) 0.6502(4) 0.6566(3) 0.257(6) Uani 1 1 d . . .
H6A H 0.0995 0.6178 0.6597 0.309 Uiso 1 1 calc R . .
H6B H 0.0446 0.6617 0.6695 0.309 Uiso 1 1 calc R . .
C7 C 0.5221(4) 0.7380(2) 0.7007(3) 0.136(2) Uani 1 1 d . . .
H7A H 0.5180 0.7700 0.7070 0.163 Uiso 1 1 calc R . .
H7B H 0.5798 0.7271 0.7211 0.163 Uiso 1 1 calc R . .
C8 C 0.5236(3) 0.7298(2) 0.6438(3) 0.135(2) Uani 1 1 d . . .
H8A H 0.5416 0.6989 0.6386 0.162 Uiso 1 1 calc R . .
H8B H 0.5704 0.7490 0.6301 0.162 Uiso 1 1 calc R . .
C9 C 0.4739(4) 0.65693(16) 0.7469(2) 0.1185(19) Uani 1 1 d . . .
H9A H 0.5220 0.6617 0.7773 0.178 Uiso 1 1 calc R . .
H9B H 0.5011 0.6432 0.7170 0.178 Uiso 1 1 calc R . .
H9C H 0.4263 0.6376 0.7584 0.178 Uiso 1 1 calc R . .
C10 C 0.4142(4) 0.73607(18) 0.7895(2) 0.124(2) Uani 1 1 d . . .
H10A H 0.3629 0.7232 0.8061 0.186 Uiso 1 1 calc R . .
H10B H 0.4037 0.7677 0.7842 0.186 Uiso 1 1 calc R . .
H10C H 0.4718 0.7314 0.8132 0.186 Uiso 1 1 calc R . .
C11 C 0.4306(5) 0.71747(19) 0.5406(2) 0.129(2) Uani 1 1 d . . .
H11A H 0.3797 0.7254 0.5130 0.194 Uiso 1 1 calc R . .
H11B H 0.4349 0.6854 0.5435 0.194 Uiso 1 1 calc R . .
H11C H 0.4884 0.7293 0.5303 0.194 Uiso 1 1 calc R . .
C12 C 0.4168(4) 0.79850(15) 0.5891(2) 0.1141(18) Uani 1 1 d . . .
H12A H 0.4648 0.8032 0.5653 0.171 Uiso 1 1 calc R . .
H12B H 0.4321 0.8151 0.6226 0.171 Uiso 1 1 calc R . .
H12C H 0.3574 0.8086 0.5708 0.171 Uiso 1 1 calc R . .
C13 C 0.1978(4) 0.6829(2) 0.5184(2) 0.145(3) Uani 1 1 d . . .
H13A H 0.1435 0.6891 0.4924 0.218 Uiso 1 1 calc R . .
H13B H 0.2084 0.6511 0.5204 0.218 Uiso 1 1 calc R . .
H13C H 0.2518 0.6975 0.5067 0.218 Uiso 1 1 calc R . .
C14 C 0.1001(4) 0.74781(19) 0.5645(2) 0.134(2) Uani 1 1 d . . .
H14A H 0.1350 0.7733 0.5541 0.202 Uiso 1 1 calc R . .
H14B H 0.0663 0.7558 0.5948 0.202 Uiso 1 1 calc R . .
H14C H 0.0563 0.7385 0.5337 0.202 Uiso 1 1 calc R . .
C15 C 0.1433(4) 0.69333(19) 0.7581(2) 0.126(2) Uani 1 1 d . . .
H15A H 0.0859 0.6775 0.7614 0.189 Uiso 1 1 calc R . .
H15B H 0.1295 0.7244 0.7505 0.189 Uiso 1 1 calc R . .
H15C H 0.1846 0.6908 0.7919 0.189 Uiso 1 1 calc R . .
C16 C 0.2372(5) 0.61796(17) 0.7340(3) 0.149(3) Uani 1 1 d . . .
H16A H 0.2836 0.6236 0.7650 0.223 Uiso 1 1 calc R . .
H16B H 0.2641 0.5997 0.7076 0.223 Uiso 1 1 calc R . .
H16C H 0.1845 0.6026 0.7463 0.223 Uiso 1 1 calc R . .
C17 C 0.3064(5) 0.8570(3) 0.8450(2) 0.172(3) Uani 1 1 d . . .
H17A H 0.3027 0.8664 0.8827 0.207 Uiso 1 1 calc R . .
H17B H 0.3485 0.8314 0.8463 0.207 Uiso 1 1 calc R . .
C18 C 0.3477(5) 0.8931(3) 0.8165(2) 0.154(3) Uani 1 1 d . . .
H18A H 0.4149 0.8938 0.8280 0.184 Uiso 1 1 calc R . .
H18B H 0.3214 0.9214 0.8269 0.184 Uiso 1 1 calc R . .
C19 C 0.0293(4) 0.8707(3) 0.6054(2) 0.179(4) Uani 1 1 d . . .
H19A H 0.0057 0.8941 0.5798 0.215 Uiso 1 1 calc R . .
H19B H 0.0279 0.8428 0.5850 0.215 Uiso 1 1 calc R . .
C20 C -0.0333(4) 0.8668(3) 0.6472(3) 0.149(3) Uani 1 1 d . . .
H20A H -0.0902 0.8514 0.6319 0.179 Uiso 1 1 calc R . .
H20B H -0.0508 0.8966 0.6585 0.179 Uiso 1 1 calc R . .
C21 C 0.2081(4) 0.85999(18) 0.57820(18) 0.1049(16) Uani 1 1 d . . .
H21A H 0.1796 0.8716 0.5435 0.157 Uiso 1 1 calc R . .
H21B H 0.2007 0.8280 0.5787 0.157 Uiso 1 1 calc R . .
H21C H 0.2739 0.8673 0.5830 0.157 Uiso 1 1 calc R . .
C22 C 0.1540(6) 0.94025(18) 0.6174(2) 0.163(3) Uani 1 1 d . . .
H22A H 0.2177 0.9509 0.6200 0.244 Uiso 1 1 calc R . .
H22B H 0.1209 0.9561 0.6434 0.244 Uiso 1 1 calc R . .
H22C H 0.1234 0.9454 0.5808 0.244 Uiso 1 1 calc R . .
C23 C -0.0190(4) 0.78228(17) 0.6920(3) 0.143(3) Uani 1 1 d . . .
H23A H -0.0850 0.7828 0.6789 0.214 Uiso 1 1 calc R . .
H23B H -0.0089 0.7646 0.7251 0.214 Uiso 1 1 calc R . .
H23C H 0.0151 0.7694 0.6644 0.214 Uiso 1 1 calc R . .
C24 C -0.0588(4) 0.8531(2) 0.7539(3) 0.154(3) Uani 1 1 d . . .
H24A H -0.1156 0.8648 0.7341 0.231 Uiso 1 1 calc R . .
H24B H -0.0297 0.8757 0.7782 0.231 Uiso 1 1 calc R . .
H24C H -0.0735 0.8274 0.7751 0.231 Uiso 1 1 calc R . .
C25 C 0.1960(6) 0.78479(17) 0.8437(2) 0.179(4) Uani 1 1 d . . .
H25A H 0.2036 0.7867 0.8832 0.268 Uiso 1 1 calc R . .
H25B H 0.2483 0.7688 0.8318 0.268 Uiso 1 1 calc R . .
H25C H 0.1387 0.7692 0.8313 0.268 Uiso 1 1 calc R . .
C26 C 0.1264(4) 0.8688(2) 0.85982(19) 0.128(2) Uani 1 1 d . . .
H26A H 0.0608 0.8621 0.8509 0.192 Uiso 1 1 calc R . .
H26B H 0.1364 0.9004 0.8554 0.192 Uiso 1 1 calc R . .
H26C H 0.1464 0.8603 0.8973 0.192 Uiso 1 1 calc R . .
C27 C 0.4307(3) 0.8586(2) 0.7332(3) 0.144(3) Uani 1 1 d . . .
H27A H 0.4306 0.8524 0.6946 0.215 Uiso 1 1 calc R . .
H27B H 0.4342 0.8309 0.7534 0.215 Uiso 1 1 calc R . .
H27C H 0.4841 0.8770 0.7458 0.215 Uiso 1 1 calc R . .
C28 C 0.3514(4) 0.94136(19) 0.7228(4) 0.198(4) Uani 1 1 d . . .
H28A H 0.3978 0.9548 0.7495 0.296 Uiso 1 1 calc R . .
H28B H 0.2948 0.9589 0.7199 0.296 Uiso 1 1 calc R . .
H28C H 0.3749 0.9404 0.6876 0.296 Uiso 1 1 calc R . .
C29 C -0.0621(4) 1.0030(2) 0.7774(3) 0.148(3) Uani 1 1 d . . .
H29 H -0.0815 1.0340 0.7834 0.178 Uiso 1 1 calc R . .
C30 C 0.0692(7) 1.0408(2) 0.7055(4) 0.189(4) Uani 1 1 d . . .
H30 H 0.0464 1.0204 0.6753 0.227 Uiso 1 1 calc R . .
C31 C 0.1430(6) 1.0300(2) 0.8232(4) 0.190(4) Uani 1 1 d . . .
H31 H 0.2012 1.0369 0.8074 0.228 Uiso 1 1 calc R . .
C32 C 0.3478(8) 0.5502(3) 0.5266(3) 0.176(4) Uani 1 1 d . I .
H32 H 0.3713 0.5208 0.5166 0.211 Uiso 1 1 calc R . .
C35 C -0.1215(5) 0.9873(3) 0.7311(4) 0.182(3) Uani 1 1 d . . .
H35A H -0.1125 0.9556 0.7270 0.273 Uiso 1 1 calc R . .
H35B H -0.1064 1.0025 0.6986 0.273 Uiso 1 1 calc R . .
H35C H -0.1859 0.9931 0.7361 0.273 Uiso 1 1 calc R . .
C36 C -0.0715(7) 0.9775(4) 0.8318(4) 0.261(6) Uani 1 1 d . . .
H36A H -0.1345 0.9807 0.8411 0.391 Uiso 1 1 calc R . .
H36B H -0.0280 0.9898 0.8609 0.391 Uiso 1 1 calc R . .
H36C H -0.0579 0.9463 0.8271 0.391 Uiso 1 1 calc R . .
C37 C -0.0001(8) 1.0768(3) 0.6999(5) 0.281(6) Uani 1 1 d . . .
H37A H 0.0180 1.0996 0.7268 0.421 Uiso 1 1 calc R . .
H37B H -0.0606 1.0650 0.7056 0.421 Uiso 1 1 calc R . .
H37C H -0.0033 1.0894 0.6636 0.421 Uiso 1 1 calc R . .
C38 C 0.1705(7) 1.0505(3) 0.6946(5) 0.260(6) Uani 1 1 d . . .
H38A H 0.1739 1.0801 0.6795 0.391 Uiso 1 1 calc R . .
H38B H 0.1894 1.0289 0.6689 0.391 Uiso 1 1 calc R . .
H38C H 0.2115 1.0485 0.7286 0.391 Uiso 1 1 calc R . .
C39 C 0.1105(7) 1.0742(3) 0.8445(4) 0.257(6) Uani 1 1 d . . .
H39A H 0.0689 1.0687 0.8718 0.386 Uiso 1 1 calc R . .
H39B H 0.0778 1.0909 0.8145 0.386 Uiso 1 1 calc R . .
H39C H 0.1640 1.0910 0.8606 0.386 Uiso 1 1 calc R . .
C40 C 0.1721(7) 1.0016(3) 0.8721(4) 0.239(6) Uani 1 1 d . . .
H40A H 0.2211 1.0165 0.8956 0.359 Uiso 1 1 calc R . .
H40B H 0.1950 0.9734 0.8603 0.359 Uiso 1 1 calc R . .
H40C H 0.1191 0.9966 0.8919 0.359 Uiso 1 1 calc R . .
C45 C 0.3706(8) 0.5838(3) 0.4845(3) 0.217(5) Uani 1 1 d . . .
H45A H 0.3576 0.5710 0.4483 0.325 Uiso 1 1 calc R I .
H45B H 0.4360 0.5917 0.4912 0.325 Uiso 1 1 calc R . .
H45C H 0.3329 0.6102 0.4869 0.325 Uiso 1 1 calc R . .
C46 C 0.2385(9) 0.5464(4) 0.5287(5) 0.262(6) Uani 1 1 d . . .
H46A H 0.2112 0.5759 0.5273 0.393 Uiso 1 1 calc R I .
H46B H 0.2270 0.5318 0.5623 0.393 Uiso 1 1 calc R . .
H46C H 0.2107 0.5292 0.4978 0.393 Uiso 1 1 calc R . .
C47 C 0.7229(2) 0.86787(13) 0.50592(14) 0.0608(10) Uani 1 1 d . . .
C48 C 0.6875(2) 0.86341(13) 0.55482(15) 0.0657(10) Uani 1 1 d . . .
H48 H 0.6499 0.8386 0.5598 0.079 Uiso 1 1 calc R . .
C49 C 0.7041(3) 0.89355(15) 0.59710(17) 0.0751(11) Uani 1 1 d . G .
C50 C 0.7550(3) 0.93039(15) 0.5912(2) 0.0848(13) Uani 1 1 d . . .
H50 H 0.7655 0.9514 0.6194 0.102 Uiso 1 1 calc R . .
C51 C 0.7909(3) 0.93617(15) 0.5427(2) 0.0844(13) Uani 1 1 d . H .
C52 C 0.7743(3) 0.90572(14) 0.50155(16) 0.0723(11) Uani 1 1 d . . .
H52 H 0.7992 0.9110 0.4687 0.087 Uiso 1 1 calc R . .
C53 C 0.6664(5) 0.8855(3) 0.6486(3) 0.1102(19) Uani 1 1 d . . .
C54 C 0.8507(8) 0.9761(3) 0.5351(3) 0.123(2) Uani 1 1 d . . .
C55 C 0.5984(2) 0.85505(12) 0.42481(13) 0.0558(9) Uani 1 1 d . . .
C56 C 0.5109(2) 0.84094(13) 0.43317(13) 0.0596(9) Uani 1 1 d . . .
H56 H 0.5052 0.8159 0.4552 0.072 Uiso 1 1 calc R . .
C57 C 0.4321(3) 0.86184(15) 0.41079(15) 0.0680(11) Uani 1 1 d . E .
C58 C 0.4370(3) 0.89861(15) 0.37918(16) 0.0756(12) Uani 1 1 d . . .
H58 H 0.3825 0.9131 0.3639 0.091 Uiso 1 1 calc R . .
C59 C 0.5229(3) 0.91402(14) 0.37018(15) 0.0708(11) Uani 1 1 d . F .
C60 C 0.6011(3) 0.89185(13) 0.39302(15) 0.0640(10) Uani 1 1 d . . .
H60 H 0.6597 0.9027 0.3863 0.077 Uiso 1 1 calc R . .
C61 C 0.3385(3) 0.8446(3) 0.4200(2) 0.0930(15) Uani 1 1 d . . .
C62 C 0.5319(6) 0.9556(2) 0.3373(2) 0.1062(18) Uani 1 1 d . . .
C63 C 0.7750(2) 0.83142(13) 0.41414(13) 0.0578(9) Uani 1 1 d . . .
C64 C 0.7561(2) 0.82342(13) 0.35995(15) 0.0646(10) Uani 1 1 d . . .
H64 H 0.6934 0.8228 0.3446 0.078 Uiso 1 1 calc R . .
C65 C 0.8233(3) 0.81620(14) 0.32609(15) 0.0695(11) Uani 1 1 d . A .
C66 C 0.9141(3) 0.81712(15) 0.34593(16) 0.0800(13) Uani 1 1 d . . .
H66 H 0.9605 0.8126 0.3229 0.096 Uiso 1 1 calc R . .
C67 C 0.9369(3) 0.82470(18) 0.39977(17) 0.0889(15) Uani 1 1 d . B .
C68 C 0.8677(3) 0.83152(15) 0.43361(16) 0.0797(12) Uani 1 1 d . . .
H68 H 0.8852 0.8364 0.4711 0.096 Uiso 1 1 calc R . .
C69 C 0.7963(4) 0.8062(3) 0.2678(2) 0.0994(17) Uani 1 1 d . . .
C71 C 0.6828(2) 0.78310(12) 0.47367(13) 0.0563(9) Uani 1 1 d . . .
C72 C 0.7317(2) 0.76470(14) 0.52087(14) 0.0614(10) Uani 1 1 d . . .
H72 H 0.7685 0.7836 0.5449 0.074 Uiso 1 1 calc R . .
C73 C 0.7283(3) 0.72094(14) 0.53348(16) 0.0670(10) Uani 1 1 d . C .
C74 C 0.6771(3) 0.69250(14) 0.49964(16) 0.0698(10) Uani 1 1 d . . .
H74 H 0.6743 0.6621 0.5082 0.084 Uiso 1 1 calc R . .
C75 C 0.6297(3) 0.70890(14) 0.45299(16) 0.0679(10) Uani 1 1 d . D .
C76 C 0.6323(2) 0.75292(14) 0.44046(14) 0.0617(10) Uani 1 1 d . . .
H76 H 0.5984 0.7630 0.4079 0.074 Uiso 1 1 calc R . .
C77 C 0.7814(4) 0.7045(2) 0.5842(2) 0.0910(14) Uani 1 1 d . . .
C78 C 0.5713(6) 0.6789(2) 0.4149(3) 0.1080(18) Uani 1 1 d . . .
C79 C 1.0373(4) 0.8266(5) 0.4236(3) 0.146(4) Uani 1 1 d . . .
F1 F 0.7287(3) 0.83071(16) 0.24521(11) 0.1506(15) Uani 1 1 d . A 1
F2 F 0.8637(2) 0.81202(16) 0.23801(11) 0.1543(16) Uani 1 1 d . A 1
F3 F 0.7548(8) 0.7720(5) 0.2538(5) 0.133(5) Uani 0.50 1 d P A 1
F3A F 0.7842(15) 0.7615(5) 0.2663(6) 0.227(10) Uani 0.50 1 d P A 2
F4 F 1.0664(14) 0.8704(7) 0.4280(18) 0.304(17) Uani 0.50 1 d P B 1
F5 F 1.0878(11) 0.8072(9) 0.3964(12) 0.206(12) Uani 0.50 1 d P B 1
F6 F 1.0558(11) 0.8141(13) 0.4679(7) 0.211(14) Uani 0.50 1 d P B 1
F4A F 1.0878(8) 0.8389(13) 0.3882(5) 0.209(13) Uani 0.50 1 d P B 2
F5A F 1.0621(12) 0.7767(7) 0.4317(10) 0.233(8) Uani 0.50 1 d P B 2
F6A F 1.0521(8) 0.8411(12) 0.4686(8) 0.192(13) Uani 0.50 1 d P B 2
F7 F 0.7571(13) 0.6679(5) 0.6006(8) 0.161(8) Uani 0.50 1 d P C 1
F8 F 0.7704(9) 0.7320(3) 0.6261(4) 0.100(3) Uani 0.50 1 d P C 1
F9 F 0.8657(8) 0.7050(9) 0.5843(7) 0.158(9) Uani 0.50 1 d P C 1
F7A F 0.813(2) 0.6623(8) 0.5770(7) 0.224(12) Uani 0.50 1 d P C 2
F8A F 0.7348(11) 0.6965(13) 0.6204(6) 0.230(13) Uani 0.50 1 d P C 2
F9A F 0.8583(16) 0.7230(7) 0.5952(10) 0.208(14) Uani 0.50 1 d P C 2
F10 F 0.6174(17) 0.6410(8) 0.4109(15) 0.289(16) Uani 0.50 1 d P D 1
F11 F 0.4911(18) 0.6696(11) 0.4299(10) 0.235(15) Uani 0.50 1 d P D 1
F12 F 0.5563(18) 0.6902(8) 0.3642(9) 0.162(11) Uani 0.50 1 d P D 1
F10A F 0.5988(15) 0.6825(8) 0.3685(7) 0.144(6) Uani 0.50 1 d P D 2
F11A F 0.5776(15) 0.6378(4) 0.4259(6) 0.148(7) Uani 0.50 1 d P D 2
F12A F 0.4855(10) 0.6926(6) 0.4088(8) 0.143(6) Uani 0.50 1 d P D 2
F13 F 0.3352(13) 0.8394(12) 0.4706(7) 0.190(11) Uani 0.50 1 d P E 1
F14 F 0.3207(11) 0.8090(8) 0.3980(11) 0.184(8) Uani 0.50 1 d P E 1
F15 F 0.2720(5) 0.8739(6) 0.4032(12) 0.189(6) Uani 0.50 1 d P E 1
F13A F 0.3429(7) 0.8025(7) 0.4373(10) 0.180(9) Uani 0.50 1 d P E 2
F14A F 0.2826(6) 0.8398(7) 0.3777(3) 0.116(4) Uani 0.50 1 d P E 2
F15A F 0.3021(12) 0.8608(8) 0.4560(8) 0.172(11) Uani 0.50 1 d P E 2
F16 F 0.5603(4) 0.94467(12) 0.29076(16) 0.1685(17) Uani 1 1 d . F 1
F17 F 0.6085(9) 0.9775(4) 0.3562(7) 0.122(5) Uani 0.50 1 d P F 1
F18 F 0.4684(9) 0.9814(4) 0.3371(5) 0.131(4) Uani 0.50 1 d P F 1
F17A F 0.5719(18) 0.9866(6) 0.3606(8) 0.226(13) Uani 0.50 1 d P F 2
F18A F 0.4459(11) 0.9683(6) 0.3113(8) 0.236(10) Uani 0.50 1 d P F 2
F19 F 0.632(3) 0.9256(6) 0.6665(11) 0.210(9) Uani 0.50 1 d P G 1
F20 F 0.6026(19) 0.8558(10) 0.6495(7) 0.154(7) Uani 0.50 1 d P G 1
F21 F 0.7263(10) 0.8770(18) 0.6865(7) 0.214(14) Uani 0.50 1 d P G 1
F19A F 0.697(2) 0.9078(8) 0.6889(7) 0.155(8) Uani 0.50 1 d P G 2
F20A F 0.5790(10) 0.8896(12) 0.6420(6) 0.171(8) Uani 0.50 1 d P G 2
F21A F 0.682(3) 0.8461(5) 0.6668(7) 0.153(5) Uani 0.50 1 d P G 2
F22 F 0.899(2) 0.9904(8) 0.5743(6) 0.169(11) Uani 0.50 1 d P H 1
F23 F 0.8111(17) 1.0049(8) 0.5089(17) 0.198(13) Uani 0.50 1 d P H 1
F24 F 0.916(2) 0.9654(8) 0.5021(13) 0.204(10) Uani 0.50 1 d P H 1
F22A F 0.9303(14) 0.9711(8) 0.552(2) 0.229(16) Uani 0.50 1 d P H 2
F23A F 0.8133(18) 1.0117(4) 0.5635(13) 0.175(4) Uani 0.50 1 d P H 2
F24A F 0.831(3) 0.9911(10) 0.4855(10) 0.214(15) Uani 0.50 1 d P H 2
C33 C 0.4212(8) 0.5259(3) 0.6454(4) 0.102(3) Uiso 0.50 1 d P I 5
H33 H 0.4670 0.5392 0.6739 0.122 Uiso 0.50 1 calc PR I 5
C34 C 0.5477(8) 0.5886(4) 0.5766(4) 0.098(3) Uiso 0.50 1 d PD I 5
H34 H 0.5465 0.6193 0.5622 0.118 Uiso 0.50 1 calc PR I 5
C41 C 0.5929(11) 0.5858(6) 0.6438(6) 0.160(6) Uiso 0.50 1 d PD I 5
H41A H 0.5742 0.5581 0.6593 0.239 Uiso 0.50 1 calc PR I 5
H41B H 0.5699 0.6105 0.6635 0.239 Uiso 0.50 1 calc PR I 5
H41C H 0.6604 0.5871 0.6467 0.239 Uiso 0.50 1 calc PR I 5
C42 C 0.5891(12) 0.5584(6) 0.5428(7) 0.204(7) Uiso 0.50 1 d PD I 5
H42A H 0.6358 0.5737 0.5246 0.306 Uiso 0.50 1 calc PR I 5
H42B H 0.5417 0.5463 0.5157 0.306 Uiso 0.50 1 calc PR I 5
H42C H 0.6183 0.5344 0.5649 0.306 Uiso 0.50 1 calc PR I 5
C43 C 0.4642(12) 0.4822(5) 0.6314(6) 0.172(6) Uiso 0.50 1 d P I 5
H43A H 0.5190 0.4764 0.6571 0.257 Uiso 0.50 1 calc PR I 5
H43B H 0.4818 0.4837 0.5947 0.257 Uiso 0.50 1 calc PR I 5
H43C H 0.4193 0.4585 0.6334 0.257 Uiso 0.50 1 calc PR I 5
C44 C 0.3351(12) 0.5186(6) 0.6733(8) 0.163(6) Uiso 0.50 1 d P I 5
H44A H 0.3271 0.4871 0.6792 0.244 Uiso 0.50 1 calc PR I 5
H44B H 0.2812 0.5300 0.6504 0.244 Uiso 0.50 1 calc PR I 5
H44C H 0.3418 0.5339 0.7081 0.244 Uiso 0.50 1 calc PR I 5
C33A C 0.3441(10) 0.5194(4) 0.6369(5) 0.113(4) Uiso 0.50 1 d P I 6
H33A H 0.2772 0.5268 0.6361 0.136 Uiso 0.50 1 calc PR I 6
C34A C 0.5242(9) 0.5616(5) 0.5994(6) 0.128(4) Uiso 0.50 1 d P I 6
H34A H 0.5278 0.5563 0.6392 0.154 Uiso 0.50 1 calc PR I 6
C41A C 0.5893(13) 0.5981(6) 0.6080(9) 0.182(7) Uiso 0.50 1 d P I 6
H41D H 0.6409 0.5896 0.6348 0.273 Uiso 0.50 1 calc PR I 6
H41E H 0.5580 0.6237 0.6213 0.273 Uiso 0.50 1 calc PR I 6
H41F H 0.6125 0.6055 0.5739 0.273 Uiso 0.50 1 calc PR I 6
C42A C 0.571(2) 0.5238(11) 0.5925(14) 0.387(19) Uiso 0.50 1 d P I 6
H42D H 0.6293 0.5306 0.5790 0.580 Uiso 0.50 1 calc PR I 6
H42E H 0.5336 0.5050 0.5664 0.580 Uiso 0.50 1 calc PR I 6
H42F H 0.5827 0.5084 0.6271 0.580 Uiso 0.50 1 calc PR I 6
C43A C 0.3538(12) 0.4726(5) 0.6163(7) 0.181(6) Uiso 0.50 1 d P I 6
H43D H 0.3801 0.4538 0.6461 0.271 Uiso 0.50 1 calc PR I 6
H43E H 0.3945 0.4726 0.5877 0.271 Uiso 0.50 1 calc PR I 6
H43F H 0.2930 0.4614 0.6017 0.271 Uiso 0.50 1 calc PR I 6
C44A C 0.3899(11) 0.5218(5) 0.6946(6) 0.137(5) Uiso 0.50 1 d P I 6
H44D H 0.3824 0.4936 0.7126 0.205 Uiso 0.50 1 calc PR I 6
H44E H 0.3612 0.5452 0.7139 0.205 Uiso 0.50 1 calc PR I 6
H44F H 0.4556 0.5281 0.6947 0.205 Uiso 0.50 1 calc PR I 6

loop_
_atom_site_aniso_label
_atom_site_aniso_U_11
_atom_site_aniso_U_22
_atom_site_aniso_U_33
_atom_site_aniso_U_23
_atom_site_aniso_U_13
_atom_site_aniso_U_12
B1 0.039(2) 0.077(3) 0.058(2) -0.003(2) 0.0101(18) -0.005(2)
Cr1 0.0470(3) 0.0499(3) 0.0500(3) -0.0023(2) 0.0078(2) 0.0022(3)
Cr2 0.0479(3) 0.0472(3) 0.0513(3) 0.0010(2) 0.0042(2) 0.0034(3)
P1 0.0704(7) 0.0698(7) 0.0760(7) 0.0017(5) -0.0106(5) 0.0072(6)
P2 0.0723(7) 0.0727(7) 0.0867(7) 0.0096(6) 0.0344(6) 0.0074(6)
P3 0.0759(8) 0.0798(8) 0.0725(7) -0.0179(6) -0.0131(5) 0.0145(6)
P4 0.0790(8) 0.0770(8) 0.0829(7) -0.0071(6) 0.0289(6) -0.0212(6)
P5 0.0872(8) 0.0787(8) 0.0603(6) 0.0114(5) 0.0168(5) 0.0161(6)
P6 0.0598(7) 0.0588(7) 0.0925(8) 0.0005(5) 0.0046(5) -0.0060(5)
P7 0.1168(10) 0.0908(9) 0.0591(6) 0.0137(6) 0.0096(6) 0.0321(8)
P8 0.0524(6) 0.0783(8) 0.0959(8) -0.0073(6) 0.0033(5) -0.0004(6)
Si1 0.1518(14) 0.0807(10) 0.0901(9) -0.0145(7) 0.0212(9) 0.0466(9)
Si2 0.0918(10) 0.0639(8) 0.1472(13) -0.0211(8) 0.0036(9) 0.0259(7)
N1 0.0359(15) 0.0479(17) 0.0459(14) 0.0002(12) 0.0068(11) -0.0001(13)
N2 0.0353(15) 0.0503(17) 0.0430(14) 0.0050(12) 0.0026(11) -0.0011(13)
C1 0.057(2) 0.057(2) 0.058(2) -0.0025(17) 0.0120(17) 0.0031(18)
C2 0.083(3) 0.068(3) 0.063(2) -0.001(2) 0.013(2) 0.007(2)
C3 0.060(2) 0.058(2) 0.058(2) 0.0057(18) 0.0040(17) 0.0074(19)
C4 0.068(3) 0.060(3) 0.083(3) -0.007(2) 0.009(2) 0.005(2)
C5 0.110(5) 0.139(5) 0.181(7) 0.012(5) -0.052(5) -0.055(4)
C6 0.237(10) 0.391(15) 0.138(6) -0.004(8) -0.003(7) -0.248(11)
C7 0.059(3) 0.173(6) 0.165(6) 0.039(5) -0.024(4) -0.019(3)
C8 0.056(3) 0.153(6) 0.202(7) 0.046(5) 0.039(4) 0.013(3)
C9 0.116(4) 0.098(4) 0.128(4) 0.024(3) -0.040(3) 0.019(3)
C10 0.155(5) 0.123(5) 0.086(3) -0.020(3) -0.025(3) -0.012(4)
C11 0.159(5) 0.124(5) 0.122(4) -0.012(4) 0.085(4) -0.010(4)
C12 0.123(4) 0.076(3) 0.156(5) 0.019(3) 0.069(4) -0.006(3)
C13 0.150(5) 0.200(7) 0.076(3) -0.053(4) -0.025(3) 0.030(5)
C14 0.128(5) 0.128(5) 0.133(5) -0.015(4) -0.043(4) 0.048(4)
C15 0.132(5) 0.132(5) 0.130(4) 0.004(4) 0.085(4) 0.003(4)
C16 0.190(7) 0.078(4) 0.199(7) 0.048(4) 0.106(6) 0.012(4)
C17 0.118(5) 0.307(11) 0.083(4) 0.010(5) -0.022(4) -0.027(6)
C18 0.133(5) 0.217(8) 0.101(4) 0.000(5) -0.026(4) -0.042(5)
C19 0.092(4) 0.354(12) 0.085(4) 0.047(6) -0.013(3) 0.055(6)
C20 0.092(4) 0.205(7) 0.139(5) 0.057(5) -0.036(4) -0.007(4)
C21 0.112(4) 0.128(4) 0.076(3) -0.007(3) 0.017(3) 0.011(3)
C22 0.296(10) 0.101(4) 0.096(4) 0.044(3) 0.042(5) 0.059(5)
C23 0.093(4) 0.088(4) 0.243(8) -0.034(4) 0.005(4) -0.028(3)
C24 0.098(4) 0.184(7) 0.189(7) -0.040(5) 0.056(4) -0.018(4)
C25 0.364(12) 0.073(4) 0.099(4) 0.029(3) 0.030(6) 0.034(5)
C26 0.171(6) 0.146(5) 0.076(3) 0.010(3) 0.048(3) 0.040(4)
C27 0.067(3) 0.126(5) 0.244(8) -0.044(5) 0.044(4) 0.002(3)
C28 0.103(5) 0.093(5) 0.386(13) 0.084(6) -0.011(6) -0.029(4)
C29 0.107(5) 0.143(6) 0.196(7) -0.044(5) 0.027(5) 0.032(4)
C30 0.218(9) 0.099(5) 0.266(10) 0.048(6) 0.091(8) 0.077(6)
C31 0.178(7) 0.108(5) 0.265(10) -0.083(6) -0.051(7) 0.042(5)
C32 0.308(12) 0.109(5) 0.108(5) -0.035(4) 0.010(6) 0.052(7)
C35 0.112(5) 0.186(8) 0.235(9) -0.068(7) -0.030(6) 0.026(5)
C36 0.219(10) 0.338(15) 0.248(11) 0.116(11) 0.120(9) 0.064(9)
C37 0.309(15) 0.203(10) 0.332(16) 0.082(10) 0.043(12) 0.098(10)
C38 0.263(12) 0.111(6) 0.440(19) 0.073(8) 0.180(13) 0.023(7)
C39 0.324(13) 0.151(7) 0.272(11) -0.129(7) -0.069(9) 0.089(8)
C40 0.303(13) 0.120(6) 0.261(11) -0.037(7) -0.101(10) 0.063(7)
C45 0.395(15) 0.167(7) 0.088(5) -0.008(5) 0.025(6) 0.041(8)
C46 0.283(14) 0.256(13) 0.230(12) -0.090(9) -0.040(11) -0.039(11)
C47 0.043(2) 0.075(3) 0.063(2) 0.0050(19) 0.0006(17) -0.0064(19)
C48 0.049(2) 0.079(3) 0.070(2) -0.006(2) 0.0106(18) -0.0162(19)
C49 0.059(3) 0.090(3) 0.077(3) -0.016(2) 0.007(2) -0.005(2)
C50 0.079(3) 0.076(3) 0.093(3) -0.015(3) -0.016(3) -0.006(3)
C51 0.082(3) 0.070(3) 0.094(3) 0.012(3) -0.019(3) -0.016(2)
C52 0.063(3) 0.081(3) 0.071(3) 0.009(2) -0.0012(19) -0.017(2)
C53 0.092(5) 0.151(7) 0.091(4) -0.042(5) 0.023(4) -0.019(5)
C54 0.153(8) 0.092(5) 0.117(6) 0.018(5) -0.022(6) -0.024(5)
C55 0.050(2) 0.066(2) 0.0522(19) -0.0002(18) 0.0113(16) -0.0054(18)
C56 0.043(2) 0.084(3) 0.0526(19) 0.0011(18) 0.0091(16) -0.0026(19)
C57 0.046(2) 0.101(3) 0.058(2) -0.013(2) 0.0081(17) -0.004(2)
C58 0.065(3) 0.094(3) 0.066(2) -0.010(2) 0.000(2) 0.013(2)
C59 0.074(3) 0.075(3) 0.063(2) 0.000(2) 0.006(2) 0.004(2)
C60 0.052(2) 0.071(3) 0.069(2) -0.002(2) 0.0075(18) -0.005(2)
C61 0.053(3) 0.148(6) 0.079(3) -0.006(4) 0.010(3) -0.002(3)
C62 0.147(6) 0.087(4) 0.083(4) 0.009(3) 0.009(4) 0.012(5)
C63 0.041(2) 0.079(3) 0.054(2) 0.0088(18) 0.0069(16) -0.0046(18)
C64 0.043(2) 0.088(3) 0.064(2) -0.004(2) 0.0086(17) -0.0064(19)
C65 0.053(2) 0.092(3) 0.064(2) -0.003(2) 0.0120(19) 0.002(2)
C66 0.050(2) 0.130(4) 0.062(2) 0.004(2) 0.0138(19) 0.001(2)
C67 0.041(2) 0.158(5) 0.068(3) 0.014(3) 0.0069(19) -0.001(3)
C68 0.056(3) 0.128(4) 0.057(2) 0.015(2) 0.0119(19) -0.002(2)
C69 0.060(3) 0.165(6) 0.074(3) -0.020(4) 0.014(3) 0.011(4)
C71 0.044(2) 0.078(3) 0.0497(19) 0.0029(18) 0.0161(16) -0.0052(18)
C72 0.038(2) 0.084(3) 0.062(2) -0.006(2) 0.0059(16) -0.0066(19)
C73 0.055(2) 0.076(3) 0.070(2) 0.013(2) 0.0066(19) -0.005(2)
C74 0.065(3) 0.069(3) 0.076(3) 0.001(2) 0.010(2) -0.006(2)
C75 0.060(2) 0.076(3) 0.067(2) -0.009(2) 0.0029(19) -0.007(2)
C76 0.056(2) 0.077(3) 0.051(2) -0.0021(19) 0.0010(17) -0.003(2)
C77 0.077(4) 0.095(4) 0.093(4) 0.014(3) -0.017(3) -0.003(3)
C78 0.135(7) 0.090(5) 0.094(5) -0.020(3) -0.006(4) -0.014(4)
C79 0.058(4) 0.302(13) 0.078(4) 0.010(7) 0.013(3) 0.017(6)
F1 0.124(3) 0.257(5) 0.0668(17) -0.019(2) -0.0054(17) 0.040(3)
F2 0.099(2) 0.291(5) 0.0754(17) -0.044(2) 0.0242(17) -0.022(3)
F3 0.141(7) 0.152(11) 0.094(5) -0.012(5) -0.040(5) -0.072(8)
F3A 0.40(2) 0.118(8) 0.136(11) -0.063(8) -0.068(10) 0.051(11)
F4 0.133(12) 0.275(18) 0.46(4) 0.15(2) -0.145(18) -0.130(13)
F5 0.063(8) 0.31(3) 0.24(2) -0.062(18) 0.002(10) 0.051(12)
F6 0.114(9) 0.40(4) 0.101(11) 0.059(16) -0.050(8) 0.045(13)
F4A 0.040(6) 0.50(4) 0.085(5) 0.015(11) 0.010(4) -0.076(13)
F5A 0.171(13) 0.33(2) 0.180(15) -0.028(15) -0.054(10) 0.131(15)
F6A 0.040(5) 0.38(3) 0.153(16) -0.118(18) -0.011(6) -0.007(9)
F7 0.191(19) 0.087(8) 0.179(16) 0.070(8) -0.086(12) -0.039(10)
F8 0.092(7) 0.143(7) 0.062(4) 0.029(4) -0.012(4) 0.000(4)
F9 0.055(7) 0.28(2) 0.136(7) 0.009(11) -0.008(6) 0.064(10)
F7A 0.30(2) 0.212(17) 0.142(10) 0.002(9) -0.064(12) 0.151(17)
F8A 0.121(10) 0.47(4) 0.105(9) 0.161(18) 0.049(9) 0.085(19)
F9A 0.18(2) 0.180(12) 0.23(2) 0.108(12) -0.140(17) -0.083(12)
F10 0.228(19) 0.178(18) 0.43(3) -0.20(2) -0.085(17) 0.028(13)
F11 0.21(2) 0.31(3) 0.205(17) -0.141(17) 0.086(14) -0.19(2)
F12 0.21(2) 0.133(9) 0.111(10) -0.002(6) -0.103(14) -0.024(11)
F10A 0.189(16) 0.152(13) 0.082(10) -0.054(9) -0.020(8) -0.006(11)
F11A 0.217(16) 0.054(6) 0.148(8) 0.015(6) -0.085(10) -0.041(7)
F12A 0.079(7) 0.167(11) 0.171(14) -0.043(8) -0.038(9) -0.035(7)
F13 0.126(13) 0.36(3) 0.091(7) 0.015(11) 0.045(8) -0.104(16)
F14 0.071(9) 0.211(18) 0.28(2) -0.144(16) 0.053(10) -0.064(9)
F15 0.043(4) 0.207(11) 0.327(19) 0.122(12) 0.065(8) 0.044(6)
F13A 0.060(5) 0.219(15) 0.250(19) 0.105(16) -0.034(9) -0.066(7)
F14A 0.035(4) 0.225(13) 0.083(4) -0.018(6) -0.006(3) 0.001(5)
F15A 0.109(11) 0.28(2) 0.138(15) -0.100(16) 0.076(11) -0.043(11)
F16 0.271(6) 0.122(3) 0.120(3) 0.043(2) 0.056(3) -0.002(3)
F17 0.119(5) 0.057(6) 0.186(12) 0.045(7) 0.002(6) -0.029(5)
F18 0.121(9) 0.099(6) 0.167(9) 0.029(6) -0.009(7) 0.063(7)
F17A 0.43(4) 0.091(9) 0.151(11) -0.021(8) 0.009(19) -0.016(15)
F18A 0.133(9) 0.248(17) 0.31(2) 0.203(16) -0.052(11) -0.009(10)
F19 0.27(2) 0.188(14) 0.184(14) -0.053(11) 0.097(13) 0.071(16)
F20 0.153(14) 0.222(17) 0.095(7) -0.051(9) 0.050(8) -0.098(13)
F21 0.105(7) 0.46(4) 0.076(10) 0.053(17) 0.001(6) 0.00(2)
F19A 0.20(2) 0.181(15) 0.095(8) -0.058(10) 0.044(11) -0.060(13)
F20A 0.109(8) 0.28(2) 0.137(9) 0.016(13) 0.070(6) -0.007(12)
F21A 0.23(2) 0.167(10) 0.075(7) 0.006(6) 0.053(9) -0.039(11)
F22 0.21(3) 0.130(15) 0.148(8) -0.004(8) -0.057(10) -0.092(16)
F23 0.205(14) 0.119(14) 0.25(3) 0.058(18) -0.066(18) -0.044(9)
F24 0.203(17) 0.211(19) 0.207(14) -0.027(16) 0.063(15) -0.146(16)
F22A 0.092(8) 0.124(15) 0.44(5) 0.081(19) -0.085(18) -0.054(10)
F23A 0.202(14) 0.075(6) 0.244(16) -0.038(8) 0.009(11) -0.023(6)
F24A 0.37(4) 0.130(15) 0.131(10) 0.054(11) -0.022(13) -0.135(19)

loop_
_atom_type_symbol
_atom_type_description
_atom_type_scat_dispersion_real
_atom_type_scat_dispersion_imag
_atom_type_scat_source
C C 0.0033 0.0016 'International Tables Vol C Tables 4.2.6.8 and 6.1.1.4'
H H 0.0000 0.0000 'International Tables Vol C Tables 4.2.6.8 and 6.1.1.4'
B B 0.0013 0.0007 'International Tables Vol C Tables 4.2.6.8 and 6.1.1.4'
N N 0.0061 0.0033 'International Tables Vol C Tables 4.2.6.8 and 6.1.1.4'
F F 0.0171 0.0103 'International Tables Vol C Tables 4.2.6.8 and 6.1.1.4'
Si Si 0.0817 0.0704 'International Tables Vol C Tables 4.2.6.8 and 6.1.1.4'
P P 0.1023 0.0942 'International Tables Vol C Tables 4.2.6.8 and 6.1.1.4'
Cr Cr 0.3209 0.6236 'International Tables Vol C Tables 4.2.6.8 and 6.1.1.4'

loop_
_geom_angle_atom_site_label_1
_geom_angle_atom_site_label_2
_geom_angle_atom_site_label_3
_geom_angle
_geom_angle_site_symmetry_1
_geom_angle_site_symmetry_3
_geom_angle_publ_flag
C71 B1 C63 104.4(3) . . ?
C71 B1 C47 114.2(3) . . ?
C63 B1 C47 111.9(3) . . ?
C71 B1 C55 112.8(3) . . ?
C63 B1 C55 111.0(3) . . ?
C47 B1 C55 102.8(3) . . ?
N1 Cr1 C1 178.25(13) . . ?
N1 Cr1 P4 95.23(8) . . ?
C1 Cr1 P4 83.08(10) . . ?
N1 Cr1 P1 94.18(8) . . ?
C1 Cr1 P1 86.42(10) . . ?
P4 Cr1 P1 94.96(5) . . ?
N1 Cr1 P3 96.49(8) . . ?
C1 Cr1 P3 82.88(10) . . ?
P4 Cr1 P3 82.68(5) . . ?
P1 Cr1 P3 169.24(5) . . ?
N1 Cr1 P2 99.07(8) . . ?
C1 Cr1 P2 82.64(10) . . ?
P4 Cr1 P2 165.63(5) . . ?
P1 Cr1 P2 82.56(5) . . ?
P3 Cr1 P2 97.12(5) . . ?
N2 Cr2 C3 176.38(13) . . ?
N2 Cr2 P6 95.90(8) . . ?
C3 Cr2 P6 83.19(11) . . ?
N2 Cr2 P7 93.81(8) . . ?
C3 Cr2 P7 82.83(10) . . ?
P6 Cr2 P7 96.24(5) . . ?
N2 Cr2 P8 97.51(8) . . ?
C3 Cr2 P8 83.49(11) . . ?
P6 Cr2 P8 166.55(5) . . ?
P7 Cr2 P8 83.95(5) . . ?
N2 Cr2 P5 98.78(8) . . ?
C3 Cr2 P5 84.62(10) . . ?
P6 Cr2 P5 83.65(4) . . ?
P7 Cr2 P5 167.36(5) . . ?
P8 Cr2 P5 93.23(5) . . ?
C10 P1 C9 100.5(3) . . ?
C10 P1 C7 102.9(3) . . ?
C9 P1 C7 100.8(3) . . ?
C10 P1 Cr1 119.8(2) . . ?
C9 P1 Cr1 120.95(17) . . ?
C7 P1 Cr1 109.0(2) . . ?
C11 P2 C12 99.5(3) . . ?
C11 P2 C8 99.5(3) . . ?
C12 P2 C8 102.1(3) . . ?
C11 P2 Cr1 123.76(19) . . ?
C12 P2 Cr1 120.92(17) . . ?
C8 P2 Cr1 107.3(2) . . ?
C14 P3 C13 99.7(3) . . ?
C14 P3 C5 101.5(3) . . ?
C13 P3 C5 99.1(4) . . ?
C14 P3 Cr1 119.68(19) . . ?
C13 P3 Cr1 124.0(2) . . ?
C5 P3 Cr1 109.0(2) . . ?
C16 P4 C6 99.5(5) . . ?
C16 P4 C15 99.2(3) . . ?
C6 P4 C15 102.7(4) . . ?
C16 P4 Cr1 121.9(2) . . ?
C6 P4 Cr1 110.3(3) . . ?
C15 P4 Cr1 119.93(19) . . ?
C25 P5 C26 103.1(3) . . ?
C25 P5 C17 97.5(4) . . ?
C26 P5 C17 97.5(3) . . ?
C25 P5 Cr2 124.0(2) . . ?
C26 P5 Cr2 122.10(18) . . ?
C17 P5 Cr2 106.6(2) . . ?
C28 P6 C27 101.9(3) . . ?
C28 P6 C18 100.4(4) . . ?
C27 P6 C18 99.0(4) . . ?
C28 P6 Cr2 121.5(2) . . ?
C27 P6 Cr2 121.3(2) . . ?
C18 P6 Cr2 108.7(2) . . ?
C22 P7 C21 103.5(3) . . ?
C22 P7 C19 99.2(4) . . ?
C21 P7 C19 98.6(3) . . ?
C22 P7 Cr2 123.9(2) . . ?
C21 P7 Cr2 120.24(17) . . ?
C19 P7 Cr2 106.6(2) . . ?
C23 P8 C20 102.3(3) . . ?
C23 P8 C24 99.6(3) . . ?
C20 P8 C24 98.4(4) . . ?
C23 P8 Cr2 121.6(2) . . ?
C20 P8 Cr2 109.2(2) . . ?
C24 P8 Cr2 121.8(2) . . ?
C34A Si1 C33 81.9(6) . . ?
C34A Si1 C2 113.4(5) . . ?
C33 Si1 C2 113.4(4) . . ?
C34A Si1 C32 113.5(6) . . ?
C33 Si1 C32 119.7(5) . . ?
C2 Si1 C32 111.8(3) . . ?
C34A Si1 C33A 114.7(6) . . ?
C33 Si1 C33A 34.0(4) . . ?
C2 Si1 C33A 105.2(4) . . ?
C32 Si1 C33A 96.8(5) . . ?
C34A Si1 C34 27.0(5) . . ?
C33 Si1 C34 108.3(5) . . ?
C2 Si1 C34 97.1(3) . . ?
C32 Si1 C34 103.4(5) . . ?
C33A Si1 C34 141.7(5) . . ?
C4 Si2 C31 109.6(3) . . ?
C4 Si2 C30 107.9(3) . . ?
C31 Si2 C30 108.1(5) . . ?
C4 Si2 C29 109.8(3) . . ?
C31 Si2 C29 116.4(4) . . ?
C30 Si2 C29 104.6(4) . . ?
N2 N1 Cr1 177.6(2) . . ?
N1 N2 Cr2 177.3(2) . . ?
C2 C1 Cr1 179.3(3) . . ?
C1 C2 Si1 178.7(4) . . ?
C4 C3 Cr2 178.4(3) . . ?
C3 C4 Si2 178.5(4) . . ?
C6 C5 P3 117.1(5) . . ?
C5 C6 P4 118.6(5) . . ?
C8 C7 P1 110.1(4) . . ?
C7 C8 P2 111.7(4) . . ?
C18 C17 P5 116.1(5) . . ?
C17 C18 P6 112.2(5) . . ?
C20 C19 P7 115.0(4) . . ?
C19 C20 P8 111.6(5) . . ?
C35 C29 C36 114.8(8) . . ?
C35 C29 Si2 114.5(6) . . ?
C36 C29 Si2 108.3(6) . . ?
C37 C30 C38 119.5(8) . . ?
C37 C30 Si2 114.0(7) . . ?
C38 C30 Si2 111.8(7) . . ?
C40 C31 C39 106.9(8) . . ?
C40 C31 Si2 117.6(6) . . ?
C39 C31 Si2 115.0(6) . . ?
C45 C32 C46 111.7(8) . . ?
C45 C32 Si1 110.0(7) . . ?
C46 C32 Si1 109.8(6) . . ?
C48 C47 C52 114.4(4) . . ?
C48 C47 B1 121.8(3) . . ?
C52 C47 B1 123.5(3) . . ?
C47 C48 C49 123.3(4) . . ?
C50 C49 C48 120.5(4) . . ?
C50 C49 C53 119.7(5) . . ?
C48 C49 C53 119.9(5) . . ?
C49 C50 C51 117.8(4) . . ?
C52 C51 C50 120.7(4) . . ?
C52 C51 C54 119.8(6) . . ?
C50 C51 C54 119.5(5) . . ?
C51 C52 C47 123.2(4) . . ?
F21 C53 F19A 49.3(13) . . ?
F21 C53 F20A 136.6(11) . . ?
F19A C53 F20A 108.0(13) . . ?
F21 C53 F21A 57.2(15) . . ?
F19A C53 F21A 101.1(13) . . ?
F20A C53 F21A 105.6(13) . . ?
F21 C53 F20 106.6(17) . . ?
F19A C53 F20 123.6(10) . . ?
F20A C53 F20 50.3(9) . . ?
F21A C53 F20 56.4(11) . . ?
F21 C53 F19 100.8(15) . . ?
F19A C53 F19 52.0(9) . . ?
F20A C53 F19 64.3(11) . . ?
F21A C53 F19 138.3(10) . . ?
F20 C53 F19 108.2(13) . . ?
F21 C53 C49 113.3(9) . . ?
F19A C53 C49 118.2(9) . . ?
F20A C53 C49 110.1(8) . . ?
F21A C53 C49 112.9(8) . . ?
F20 C53 C49 118.2(7) . . ?
F19 C53 C49 108.3(10) . . ?
F23 C54 F22A 132.1(15) . . ?
F23 C54 F22 111.7(16) . . ?
F22A C54 F22 46.8(17) . . ?
F23 C54 F24A 37(2) . . ?
F22A C54 F24A 118(2) . . ?
F22 C54 F24A 132.1(13) . . ?
F23 C54 F24 99.9(18) . . ?
F22A C54 F24 58.1(17) . . ?
F22 C54 F24 101.1(16) . . ?
F24A C54 F24 67.0(16) . . ?
F23 C54 F23A 62.0(16) . . ?
F22A C54 F23A 109.1(17) . . ?
F22 C54 F23A 63.2(10) . . ?
F24A C54 F23A 98.5(18) . . ?
F24 C54 F23A 143.8(10) . . ?
F23 C54 C51 113.9(12) . . ?
F22A C54 C51 113.6(10) . . ?
F22 C54 C51 118.1(10) . . ?
F24A C54 C51 109.3(12) . . ?
F24 C54 C51 109.6(10) . . ?
F23A C54 C51 106.4(9) . . ?
C60 C55 C56 115.4(3) . . ?
C60 C55 B1 120.2(3) . . ?
C56 C55 B1 124.0(3) . . ?
C57 C56 C55 122.6(4) . . ?
C56 C57 C58 120.7(4) . . ?
C56 C57 C61 120.6(4) . . ?
C58 C57 C61 118.7(4) . . ?
C57 C58 C59 118.6(4) . . ?
C58 C59 C60 119.2(4) . . ?
C58 C59 C62 120.5(5) . . ?
C60 C59 C62 120.3(5) . . ?
C55 C60 C59 123.5(4) . . ?
F15A C61 F14 127.3(13) . . ?
F15A C61 F14A 111.8(10) . . ?
F14 C61 F14A 56.2(11) . . ?
F15A C61 F13 40.6(15) . . ?
F14 C61 F13 107.5(17) . . ?
F14A C61 F13 135.5(10) . . ?
F15A C61 F15 66.1(11) . . ?
F14 C61 F15 109.7(11) . . ?
F14A C61 F15 56.3(9) . . ?
F13 C61 F15 106.1(13) . . ?
F15A C61 F13A 99.0(15) . . ?
F14 C61 F13A 46.0(11) . . ?
F14A C61 F13A 99.1(10) . . ?
F13 C61 F13A 64.7(12) . . ?
F15 C61 F13A 136.9(7) . . ?
F15A C61 C57 117.5(10) . . ?
F14 C61 C57 112.8(6) . . ?
F14A C61 C57 114.9(6) . . ?
F13 C61 C57 109.6(10) . . ?
F15 C61 C57 110.9(6) . . ?
F13A C61 C57 111.7(7) . . ?
F17A C62 F18 80.0(13) . . ?
F17A C62 F16 115.4(14) . . ?
F18 C62 F16 118.6(9) . . ?
F17A C62 F17 27.8(16) . . ?
F18 C62 F17 106.7(11) . . ?
F16 C62 F17 95.5(10) . . ?
F17A C62 F18A 111.2(14) . . ?
F18 C62 F18A 34.5(10) . . ?
F16 C62 F18A 91.2(10) . . ?
F17 C62 F18A 134.0(10) . . ?
F17A C62 C59 117.1(10) . . ?
F18 C62 C59 115.1(9) . . ?
F16 C62 C59 108.6(5) . . ?
F17 C62 C59 110.2(8) . . ?
F18A C62 C59 110.4(9) . . ?
C64 C63 C68 114.9(3) . . ?
C64 C63 B1 123.3(3) . . ?
C68 C63 B1 121.3(3) . . ?
C63 C64 C65 123.7(3) . . ?
C66 C65 C64 120.4(4) . . ?
C66 C65 C69 119.5(4) . . ?
C64 C65 C69 120.1(4) . . ?
C65 C66 C67 118.4(4) . . ?
C66 C67 C68 120.4(4) . . ?
C66 C67 C79 120.2(5) . . ?
C68 C67 C79 119.3(5) . . ?
C63 C68 C67 122.2(4) . . ?
F3 C69 F1 92.2(8) . . ?
F3 C69 F2 109.3(9) . . ?
F1 C69 F2 105.0(5) . . ?
F3 C69 F3A 25.6(10) . . ?
F1 C69 F3A 117.6(9) . . ?
F2 C69 F3A 102.8(10) . . ?
F3 C69 C65 120.7(7) . . ?
F1 C69 C65 113.7(5) . . ?
F2 C69 C65 113.2(4) . . ?
F3A C69 C65 104.3(8) . . ?
C76 C71 C72 114.4(3) . . ?
C76 C71 B1 121.8(3) . . ?
C72 C71 B1 123.2(3) . . ?
C73 C72 C71 123.1(3) . . ?
C74 C73 C72 120.3(4) . . ?
C74 C73 C77 120.1(4) . . ?
C72 C73 C77 119.5(4) . . ?
C73 C74 C75 118.4(4) . . ?
C74 C75 C76 121.3(4) . . ?
C74 C75 C78 120.2(5) . . ?
C76 C75 C78 118.4(4) . . ?
C75 C76 C71 122.4(3) . . ?
F8A C77 F9 130.3(11) . . ?
F8A C77 F7 51.4(12) . . ?
F9 C77 F7 109.4(13) . . ?
F8A C77 F9A 119.3(14) . . ?
F9 C77 F9A 29.2(14) . . ?
F7 C77 F9A 127.5(10) . . ?
F8A C77 F8 55.0(15) . . ?
F9 C77 F8 101.5(11) . . ?
F7 C77 F8 103.4(11) . . ?
F9A C77 F8 75.0(13) . . ?
F8A C77 F7A 98.0(14) . . ?
F9 C77 F7A 70.0(11) . . ?
F7 C77 F7A 48.1(10) . . ?
F9A C77 F7A 97.9(14) . . ?
F8 C77 F7A 137.8(8) . . ?
F8A C77 C73 114.6(7) . . ?
F9 C77 C73 114.7(9) . . ?
F7 C77 C73 115.9(7) . . ?
F9A C77 C73 113.3(9) . . ?
F8 C77 C73 110.2(6) . . ?
F7A C77 C73 110.7(9) . . ?
F11A C78 F10A 105.0(14) . . ?
F11A C78 F12 117.8(13) . . ?
F10A C78 F12 29.7(14) . . ?
F11A C78 F11 76.8(14) . . ?
F10A C78 F11 132.2(14) . . ?
F12 C78 F11 106.4(16) . . ?
F11A C78 F12A 112.3(13) . . ?
F10A C78 F12A 105.5(12) . . ?
F12 C78 F12A 75.8(13) . . ?
F11 C78 F12A 39.0(15) . . ?
F11A C78 F10 32.4(17) . . ?
F10A C78 F10 78.1(18) . . ?
F12 C78 F10 100.6(17) . . ?
F11 C78 F10 108.2(17) . . ?
F12A C78 F10 138.1(12) . . ?
F11A C78 C75 115.8(7) . . ?
F10A C78 C75 107.6(11) . . ?
F12 C78 C75 117.9(12) . . ?
F11 C78 C75 114.3(10) . . ?
F12A C78 C75 109.9(9) . . ?
F10 C78 C75 108.4(10) . . ?
F6 C79 F6A 40.7(18) . . ?
F6 C79 F5 106.4(18) . . ?
F6A C79 F5 130.3(12) . . ?
F6 C79 F4A 131.5(11) . . ?
F6A C79 F4A 119.0(16) . . ?
F5 C79 F4A 46.7(14) . . ?
F6 C79 F4 101.8(19) . . ?
F6A C79 F4 63.8(17) . . ?
F5 C79 F4 107.9(17) . . ?
F4A C79 F4 65.0(14) . . ?
F6 C79 C67 117.5(10) . . ?
F6A C79 C67 116.0(9) . . ?
F5 C79 C67 112.7(12) . . ?
F4A C79 C67 110.7(8) . . ?
F4 C79 C67 109.8(10) . . ?
F6 C79 F5A 62.5(17) . . ?
F6A C79 F5A 102.9(16) . . ?
F5 C79 F5A 56.8(14) . . ?
F4A C79 F5A 103.2(18) . . ?
F4 C79 F5A 148.0(10) . . ?
C67 C79 F5A 102.2(10) . . ?
C44 C33 C43 111.1(11) . . ?
C44 C33 Si1 113.2(10) . . ?
C43 C33 Si1 116.8(9) . . ?
C42 C34 C41 113.5(11) . . ?
C42 C34 Si1 111.9(10) . . ?
C41 C34 Si1 92.8(7) . . ?
C44A C33A C43A 108.4(11) . . ?
C44A C33A Si1 106.9(9) . . ?
C43A C33A Si1 113.5(10) . . ?
C42A C34A C41A 109.7(19) . . ?
C42A C34A Si1 124.2(19) . . ?
C41A C34A Si1 126.0(12) . . ?

loop_
_geom_bond_atom_site_label_1
_geom_bond_atom_site_label_2
_geom_bond_distance
_geom_bond_site_symmetry_2
_geom_bond_publ_flag
B1 C71 1.618(6) . ?
B1 C63 1.646(5) . ?
B1 C47 1.650(6) . ?
B1 C55 1.656(5) . ?
Cr1 N1 1.891(3) . ?
Cr1 C1 2.047(4) . ?
Cr1 P4 2.3453(12) . ?
Cr1 P1 2.3534(11) . ?
Cr1 P3 2.3541(11) . ?
Cr1 P2 2.3679(12) . ?
Cr2 N2 1.882(3) . ?
Cr2 C3 2.037(4) . ?
Cr2 P6 2.3766(12) . ?
Cr2 P7 2.3782(12) . ?
Cr2 P8 2.3848(12) . ?
Cr2 P5 2.4040(11) . ?
P1 C10 1.815(5) . ?
P1 C9 1.842(5) . ?
P1 C7 1.852(6) . ?
P2 C11 1.800(5) . ?
P2 C12 1.820(5) . ?
P2 C8 1.853(6) . ?
P3 C14 1.803(5) . ?
P3 C13 1.815(5) . ?
P3 C5 1.853(6) . ?
P4 C16 1.816(5) . ?
P4 C6 1.822(7) . ?
P4 C15 1.827(5) . ?
P5 C25 1.786(5) . ?
P5 C26 1.786(5) . ?
P5 C17 1.834(7) . ?
P6 C28 1.783(5) . ?
P6 C27 1.782(5) . ?
P6 C18 1.817(6) . ?
P7 C22 1.754(5) . ?
P7 C21 1.787(5) . ?
P7 C19 1.901(7) . ?
P8 C23 1.775(5) . ?
P8 C20 1.823(6) . ?
P8 C24 1.824(6) . ?
Si1 C34A 1.720(13) . ?
Si1 C33 1.750(11) . ?
Si1 C2 1.813(4) . ?
Si1 C32 1.854(8) . ?
Si1 C33A 2.037(13) . ?
Si1 C34 2.277(12) . ?
Si2 C4 1.835(4) . ?
Si2 C31 1.841(7) . ?
Si2 C30 1.892(8) . ?
Si2 C29 1.907(7) . ?
N1 N2 1.164(3) . ?
C1 C2 1.226(5) . ?
C3 C4 1.218(5) . ?
C5 C6 1.363(9) . ?
C7 C8 1.442(9) . ?
C17 C18 1.475(9) . ?
C19 C20 1.471(8) . ?
C29 C35 1.441(9) . ?
C29 C36 1.581(11) . ?
C30 C37 1.486(10) . ?
C30 C38 1.565(11) . ?
C31 C40 1.512(11) . ?
C31 C39 1.539(8) . ?
C32 C45 1.530(10) . ?
C32 C46 1.608(13) . ?
C47 C48 1.387(5) . ?
C47 C52 1.386(5) . ?
C48 C49 1.396(5) . ?
C49 C50 1.362(6) . ?
C49 C53 1.478(7) . ?
C50 C51 1.387(6) . ?
C51 C52 1.381(6) . ?
C51 C54 1.520(8) . ?
C53 F21 1.235(15) . ?
C53 F19A 1.249(13) . ?
C53 F20A 1.274(15) . ?
C53 F21A 1.291(15) . ?
C53 F20 1.301(16) . ?
C53 F19 1.412(15) . ?
C54 F23 1.20(2) . ?
C54 F22A 1.201(17) . ?
C54 F22 1.216(15) . ?
C54 F24A 1.32(2) . ?
C54 F24 1.37(2) . ?
C54 F23A 1.437(15) . ?
C55 C60 1.375(5) . ?
C55 C56 1.388(5) . ?
C56 C57 1.374(5) . ?
C57 C58 1.375(6) . ?
C57 C61 1.507(6) . ?
C58 C59 1.383(6) . ?
C59 C60 1.389(5) . ?
C59 C62 1.522(7) . ?
C61 F15A 1.202(14) . ?
C61 F14 1.227(12) . ?
C61 F14A 1.264(9) . ?
C61 F13 1.277(18) . ?
C61 F15 1.348(10) . ?
C61 F13A 1.350(16) . ?
C62 F17A 1.22(2) . ?
C62 F18 1.214(11) . ?
C62 F16 1.322(7) . ?
C62 F17 1.338(16) . ?
C62 F18A 1.397(15) . ?
C63 C64 1.368(5) . ?
C63 C68 1.383(5) . ?
C64 C65 1.387(5) . ?
C65 C66 1.359(5) . ?
C65 C69 1.491(6) . ?
C66 C67 1.363(6) . ?
C67 C68 1.407(5) . ?
C67 C79 1.517(7) . ?
C69 F3 1.235(12) . ?
C69 F1 1.310(6) . ?
C69 F2 1.314(5) . ?
C69 F3A 1.371(18) . ?
C71 C76 1.388(5) . ?
C71 C72 1.417(5) . ?
C72 C73 1.370(5) . ?
C73 C74 1.368(5) . ?
C73 C77 1.489(6) . ?
C74 C75 1.374(5) . ?
C75 C76 1.377(5) . ?
C75 C78 1.507(6) . ?
C77 F8A 1.220(12) . ?
C77 F9 1.231(13) . ?
C77 F7 1.252(11) . ?
C77 F9A 1.258(17) . ?
C77 F8 1.364(11) . ?
C77 F7A 1.385(17) . ?
C78 F11A 1.281(13) . ?
C78 F10A 1.27(2) . ?
C78 F12 1.30(2) . ?
C78 F11 1.302(19) . ?
C78 F12A 1.314(17) . ?
C78 F10 1.34(2) . ?
C79 F6 1.170(15) . ?
C79 F6A 1.201(17) . ?
C79 F5 1.22(2) . ?
C79 F4A 1.273(17) . ?
C79 F4 1.40(2) . ?
C79 F5A 1.57(2) . ?
C33 C44 1.524(19) . ?
C33 C43 1.529(16) . ?
C34 C42 1.430(14) . ?
C34 C41 1.730(14) . ?
C33A C44A 1.513(18) . ?
C33A C43A 1.527(17) . ?
C34A C42A 1.36(3) . ?
C34A C41A 1.46(2) . ?
